data_7011369
loop_
_publ_author_name
'Ahmad, Mustaffa'
'Perera, Sarath D.'
'Shaw, Bernard L.'
'Thornton-Pett, Mark'

_publ_section_title
;
 Uni-, bi- and ter-dentate complexes formed from
 PPh2CH2C(R)&#xE001;NNHC(&#xE001;O)Ph (R = But or Ph) and Pd or Pt:
 crystal structures of [PdCl{PPh2CH2C(But)&#xE001;NN&#xE001;C(Ph)O}],
 [Pt{PPh2CH&#xE001;C(Ph)NN&#xE001;C(Ph)O}{PPh2CH2C(Ph)&#xE001;NNHC(&#xE001;O)Ph}]
 and [Pd{PPh2CH&#xE001;C(But)NHNC(&#xE001;O)Ph}2]
;
_journal_issue 9
_journal_name_full 'Journal of the Chemical Society, Dalton Transactions'
_journal_page_first 1954
_journal_paper_doi 10.1039/b111079a
_journal_year 2002
_chemical_formula_sum 'C55 H46 Cl2 N4 O2 P2 Pt'
_chemical_formula_weight 1122.89
_space_group_IT_number 2
_symmetry_cell_setting triclinic
_symmetry_space_group_name_Hall '-P 1'
_symmetry_space_group_name_H-M 'P -1'
_atom_sites_solution_hydrogens geom
_atom_sites_solution_primary direct
_atom_sites_solution_secondary difmap
_audit_creation_method SHELXL-97
_cell_angle_alpha 100.260(9)
_cell_angle_beta 99.334(9)
_cell_angle_gamma 110.682(7)
_cell_formula_units_Z 2
_cell_length_a 12.614(2)
_cell_length_b 13.671(2)
_cell_length_c 15.754(3)
_cell_measurement_reflns_used 64
_cell_measurement_temperature 200(2)
_cell_measurement_theta_max 20.0
_cell_measurement_theta_min 17.5
_cell_volume 2425.1(7)
_computing_cell_refinement 'Stoe DIF4'
_computing_data_collection 'Stoe DIF4'
_computing_data_reduction 'Stoe REDU4'
_computing_molecular_graphics
;
ORTEP3 for Windows (Farrugia, 1997) 
XSeed (Barbour, 2001)
;
_computing_publication_material 'WC (Thornton-Pett, 2000)'
_computing_structure_refinement 'SHELXL-97 (Sheldrick, 1997)'
_computing_structure_solution 'SHELXS-97 (Sheldrick, 1990)'
_diffrn_ambient_temperature 200(2)
_diffrn_measured_fraction_theta_full 0.998
_diffrn_measured_fraction_theta_max 0.998
_diffrn_measurement_device_type 'STOE STADI4 4-circle-diffractometer'
_diffrn_measurement_method \w-\q-scans
_diffrn_radiation_collimation '0.8 mm'
_diffrn_radiation_detector 'NaI(Tl) scintillation counter'
_diffrn_radiation_monochromator 'planar graphite'
_diffrn_radiation_polarisn_norm 90.0
_diffrn_radiation_source 'fine-focus sealed tube'
_diffrn_radiation_type MoK\a
_diffrn_radiation_wavelength 0.71073
_diffrn_reflns_av_R_equivalents 0.0248
_diffrn_reflns_av_sigmaI/netI 0.0241
_diffrn_reflns_limit_h_max 14
_diffrn_reflns_limit_h_min -15
_diffrn_reflns_limit_k_max 15
_diffrn_reflns_limit_k_min -16
_diffrn_reflns_limit_l_max 18
_diffrn_reflns_limit_l_min -16
_diffrn_reflns_number 9663
_diffrn_reflns_theta_full 25.00
_diffrn_reflns_theta_max 25.00
_diffrn_reflns_theta_min 1.65
_diffrn_standards_decay_% 0
_diffrn_standards_interval_time 60
_diffrn_standards_number 3
_exptl_absorpt_coefficient_mu 3.116
_exptl_absorpt_correction_T_max 0.5890
_exptl_absorpt_correction_T_min 0.3105
_exptl_absorpt_correction_type psi-scan
_exptl_crystal_colour yellow
_exptl_crystal_density_diffrn 1.538
_exptl_crystal_density_method 'not measured'
_exptl_crystal_description prism
_exptl_crystal_F_000 1124
_exptl_crystal_size_max 0.49
_exptl_crystal_size_mid 0.30
_exptl_crystal_size_min 0.19
_refine_diff_density_max 0.954
_refine_diff_density_min -0.838
_refine_diff_density_rms 0.080
_refine_ls_extinction_method none
_refine_ls_goodness_of_fit_ref 1.074
_refine_ls_hydrogen_treatment mixed
_refine_ls_matrix_type full
_refine_ls_number_parameters 598
_refine_ls_number_reflns 8527
_refine_ls_number_restraints 218
_refine_ls_restrained_S_all 1.078
_refine_ls_R_factor_all 0.0258
_refine_ls_R_factor_gt 0.0221
_refine_ls_shift/su_max 0.001
_refine_ls_shift/su_mean 0.000
_refine_ls_structure_factor_coef Fsqd
_refine_ls_weighting_details 'calc w=1/[\s^2^(Fo^2^)+(0.0207P)^2^+4.3144P] where P=(Fo^2^+2Fc^2^)/3'
_refine_ls_weighting_scheme calc
_refine_ls_wR_factor_gt 0.0536
_refine_ls_wR_factor_ref 0.0558
_reflns_number_gt 7943
_reflns_number_total 8527
_reflns_threshold_expression >2sigma(I)
_cod_data_source_file b111079a.txt
_cod_data_source_block sp32
_cod_original_sg_symbol_H-M P-1
_cod_database_code 7011369

loop_
_symmetry_equiv_pos_as_xyz
'x, y, z'
'-x, -y, -z'

loop_
_atom_site_label
_atom_site_type_symbol
_atom_site_fract_x
_atom_site_fract_y
_atom_site_fract_z
_atom_site_U_iso_or_equiv
_atom_site_adp_type
_atom_site_occupancy
_atom_site_symmetry_multiplicity
_atom_site_calc_flag
_atom_site_refinement_flags
_atom_site_disorder_assembly
_atom_site_disorder_group
Pt Pt 0.208837(9) 0.176900(9) 0.204610(8) 0.01620(4) Uani 1 1 d . . .
P1 P 0.13004(7) 0.07057(6) 0.28940(5) 0.01898(16) Uani 1 1 d D . .
C111 C 0.1162(3) 0.1361(2) 0.3957(2) 0.0232(7) Uani 1 1 d D . .
C112 C 0.0126(3) 0.1451(3) 0.4068(2) 0.0312(8) Uani 1 1 d D . .
H112 H -0.0566 0.1093 0.3603 0.037 Uiso 1 1 calc R . .
C113 C 0.0110(4) 0.2073(3) 0.4870(3) 0.0414(9) Uani 1 1 d D . .
H113 H -0.0592 0.2148 0.4947 0.050 Uiso 1 1 calc R . .
C114 C 0.1112(4) 0.2579(3) 0.5549(3) 0.0445(10) Uani 1 1 d D . .
H114 H 0.1095 0.3004 0.6090 0.053 Uiso 1 1 calc R . .
C115 C 0.2137(4) 0.2477(3) 0.5454(2) 0.0416(9) Uani 1 1 d D . .
H115 H 0.2820 0.2822 0.5929 0.050 Uiso 1 1 calc R . .
C116 C 0.2166(3) 0.1863(3) 0.4657(2) 0.0321(8) Uani 1 1 d D . .
H116 H 0.2869 0.1786 0.4590 0.039 Uiso 1 1 calc R . .
C121 C -0.0123(3) -0.0375(2) 0.2360(2) 0.0216(7) Uani 1 1 d D . .
C122 C -0.0561(3) -0.0601(3) 0.1444(2) 0.0245(7) Uani 1 1 d D . .
H122 H -0.0114 -0.0189 0.1105 0.029 Uiso 1 1 calc R . .
C123 C -0.1646(3) -0.1426(3) 0.1024(2) 0.0295(8) Uani 1 1 d D . .
H123 H -0.1938 -0.1580 0.0399 0.035 Uiso 1 1 calc R . .
C124 C -0.2302(3) -0.2025(3) 0.1521(2) 0.0320(8) Uani 1 1 d D . .
H124 H -0.3053 -0.2576 0.1239 0.038 Uiso 1 1 calc R . .
C125 C -0.1863(3) -0.1818(3) 0.2426(3) 0.0326(8) Uani 1 1 d D . .
H125 H -0.2310 -0.2238 0.2761 0.039 Uiso 1 1 calc R . .
C126 C -0.0777(3) -0.1006(3) 0.2848(2) 0.0280(7) Uani 1 1 d D . .
H126 H -0.0477 -0.0877 0.3469 0.034 Uiso 1 1 calc R . .
C2 C 0.2350(3) 0.0134(3) 0.3103(2) 0.0235(7) Uani 1 1 d . . .
H2 H 0.2314 -0.0318 0.3501 0.028 Uiso 1 1 calc R . .
C3 C 0.3218(3) 0.0384(2) 0.2654(2) 0.0211(6) Uani 1 1 d D . .
C31 C 0.4144(3) -0.0054(2) 0.2764(2) 0.0223(7) Uani 1 1 d D . .
C32 C 0.4294(3) -0.0710(3) 0.2047(2) 0.0298(8) Uani 1 1 d D . .
H32 H 0.3829 -0.0853 0.1465 0.036 Uiso 1 1 calc R . .
C33 C 0.5119(3) -0.1154(3) 0.2182(3) 0.0371(9) Uani 1 1 d D . .
H33 H 0.5205 -0.1616 0.1695 0.045 Uiso 1 1 calc R . .
C34 C 0.5818(3) -0.0929(3) 0.3020(3) 0.0428(10) Uani 1 1 d D . .
H34 H 0.6384 -0.1235 0.3107 0.051 Uiso 1 1 calc R . .
C35 C 0.5699(4) -0.0260(4) 0.3732(3) 0.0485(11) Uani 1 1 d D . .
H35 H 0.6193 -0.0093 0.4307 0.058 Uiso 1 1 calc R . .
C36 C 0.4850(3) 0.0170(3) 0.3607(3) 0.0378(9) Uani 1 1 d D . .
H36 H 0.4755 0.0616 0.4099 0.045 Uiso 1 1 calc R . .
N4 N 0.3213(2) 0.1055(2) 0.21085(17) 0.0203(5) Uani 1 1 d . . .
N5 N 0.4092(2) 0.1385(2) 0.16660(17) 0.0199(5) Uani 1 1 d . . .
C6 C 0.3992(3) 0.2116(2) 0.1271(2) 0.0190(6) Uani 1 1 d D . .
C61 C 0.4849(3) 0.2589(2) 0.0771(2) 0.0198(6) Uani 1 1 d D . .
C62 C 0.5774(3) 0.2266(3) 0.0720(2) 0.0285(7) Uani 1 1 d D . .
H62 H 0.5853 0.1732 0.1008 0.034 Uiso 1 1 calc R . .
C63 C 0.6578(3) 0.2720(3) 0.0254(3) 0.0339(8) Uani 1 1 d D . .
H63 H 0.7208 0.2497 0.0226 0.041 Uiso 1 1 calc R . .
C64 C 0.6476(3) 0.3493(3) -0.0171(3) 0.0361(9) Uani 1 1 d D . .
H64 H 0.7029 0.3797 -0.0492 0.043 Uiso 1 1 calc R . .
C65 C 0.5563(3) 0.3824(3) -0.0127(2) 0.0321(8) Uani 1 1 d D . .
H65 H 0.5491 0.4357 -0.0418 0.039 Uiso 1 1 calc R . .
C66 C 0.4757(3) 0.3376(3) 0.0340(2) 0.0260(7) Uani 1 1 d D . .
H66 H 0.4133 0.3607 0.0369 0.031 Uiso 1 1 calc R . .
O6 O 0.31504(18) 0.25030(16) 0.12924(14) 0.0200(4) Uani 1 1 d . . .
P2 P 0.09574(6) 0.27265(6) 0.19140(5) 0.01668(15) Uani 1 1 d D . .
C211 C -0.0581(3) 0.1894(2) 0.1405(2) 0.0219(7) Uani 1 1 d D . .
C212 C -0.0909(3) 0.1412(3) 0.0495(2) 0.0283(7) Uani 1 1 d D . .
H212 H -0.0357 0.1597 0.0145 0.034 Uiso 1 1 calc R . .
C213 C -0.2043(3) 0.0659(3) 0.0097(3) 0.0375(9) Uani 1 1 d D . .
H213 H -0.2263 0.0328 -0.0523 0.045 Uiso 1 1 calc R . .
C214 C -0.2846(3) 0.0394(3) 0.0605(3) 0.0416(10) Uani 1 1 d D . .
H214 H -0.3619 -0.0122 0.0333 0.050 Uiso 1 1 calc R . .
C215 C -0.2533(3) 0.0873(3) 0.1503(3) 0.0376(9) Uani 1 1 d D . .
H215 H -0.3090 0.0686 0.1848 0.045 Uiso 1 1 calc R . .
C216 C -0.1405(3) 0.1627(3) 0.1905(2) 0.0286(7) Uani 1 1 d D . .
H216 H -0.1196 0.1962 0.2524 0.034 Uiso 1 1 calc R . .
C221 C 0.1058(3) 0.3644(2) 0.2938(2) 0.0212(6) Uani 1 1 d D . .
C222 C 0.0269(3) 0.4137(3) 0.3019(2) 0.0277(7) Uani 1 1 d D . .
H222 H -0.0377 0.3967 0.2535 0.033 Uiso 1 1 calc R . .
C223 C 0.0424(3) 0.4874(3) 0.3806(2) 0.0349(8) Uani 1 1 d D . .
H223 H -0.0112 0.5213 0.3855 0.042 Uiso 1 1 calc R . .
C224 C 0.1351(3) 0.5118(3) 0.4516(2) 0.0366(9) Uani 1 1 d D . .
H224 H 0.1453 0.5624 0.5053 0.044 Uiso 1 1 calc R . .
C225 C 0.2132(3) 0.4629(3) 0.4448(2) 0.0346(8) Uani 1 1 d D . .
H225 H 0.2768 0.4795 0.4940 0.042 Uiso 1 1 calc R . .
C226 C 0.1991(3) 0.3896(3) 0.3665(2) 0.0257(7) Uani 1 1 d D . .
H226 H 0.2533 0.3563 0.3622 0.031 Uiso 1 1 calc R . .
C7 C 0.1404(3) 0.3600(2) 0.1139(2) 0.0198(6) Uani 1 1 d . . .
H7A H 0.1971 0.3399 0.0859 0.024 Uiso 1 1 calc R . .
H7B H 0.0707 0.3436 0.0659 0.024 Uiso 1 1 calc R . .
C8 C 0.1943(3) 0.4804(2) 0.1550(2) 0.0200(6) Uani 1 1 d D . .
C81 C 0.1214(3) 0.5453(3) 0.1464(2) 0.0213(6) Uani 1 1 d D . .
C82 C 0.0010(3) 0.4971(3) 0.1126(2) 0.0282(7) Uani 1 1 d D . .
H82 H -0.0368 0.4206 0.0925 0.034 Uiso 1 1 calc R . .
C83 C -0.0648(3) 0.5603(3) 0.1078(3) 0.0346(8) Uani 1 1 d D . .
H83 H -0.1473 0.5265 0.0854 0.042 Uiso 1 1 calc R . .
C84 C -0.0108(3) 0.6713(3) 0.1353(3) 0.0388(9) Uani 1 1 d D . .
H84 H -0.0558 0.7140 0.1321 0.047 Uiso 1 1 calc R . .
C85 C 0.1091(4) 0.7203(3) 0.1676(3) 0.0406(9) Uani 1 1 d D . .
H85 H 0.1466 0.7969 0.1861 0.049 Uiso 1 1 calc R . .
C86 C 0.1746(3) 0.6582(3) 0.1733(2) 0.0291(7) Uani 1 1 d D . .
H86 H 0.2570 0.6927 0.1957 0.035 Uiso 1 1 calc R . .
N9 N 0.3019(2) 0.5347(2) 0.19739(18) 0.0234(6) Uani 1 1 d . . .
N10 N 0.3760(2) 0.4829(2) 0.21076(19) 0.0243(6) Uani 1 1 d . . .
H10 H 0.354(3) 0.414(3) 0.195(2) 0.029 Uiso 1 1 d . . .
C11 C 0.4941(3) 0.5450(3) 0.2431(2) 0.0267(7) Uani 1 1 d D . .
C12 C 0.5665(3) 0.4829(3) 0.2643(2) 0.0254(7) Uani 1 1 d D . .
C13 C 0.5322(3) 0.3986(3) 0.3055(2) 0.0303(8) Uani 1 1 d D . .
H13 H 0.4591 0.3782 0.3209 0.036 Uiso 1 1 calc R . .
C14 C 0.6040(3) 0.3444(3) 0.3240(2) 0.0356(8) Uani 1 1 d D . .
H14 H 0.5805 0.2874 0.3525 0.043 Uiso 1 1 calc R . .
C15 C 0.7091(3) 0.3733(3) 0.3011(3) 0.0385(9) Uani 1 1 d D . .
H15 H 0.7578 0.3355 0.3133 0.046 Uiso 1 1 calc R . .
C16 C 0.7451(3) 0.4574(3) 0.2603(3) 0.0388(9) Uani 1 1 d D . .
H16 H 0.8179 0.4770 0.2445 0.047 Uiso 1 1 calc R . .
C17 C 0.6745(3) 0.5123(3) 0.2429(2) 0.0311(8) Uani 1 1 d D . .
H17 H 0.6996 0.5708 0.2161 0.037 Uiso 1 1 calc R . .
O11 O 0.5361(2) 0.6427(2) 0.2535(2) 0.0408(7) Uani 1 1 d . . .
C1S C 0.3595(4) 0.7122(4) 0.3841(3) 0.0626(14) Uani 1 1 d . . .
H1S1 H 0.3024 0.6391 0.3502 0.075 Uiso 1 1 calc R . .
H1S2 H 0.3960 0.7498 0.3416 0.075 Uiso 1 1 calc R . .
Cl1 Cl 0.28586(16) 0.78407(12) 0.43530(12) 0.0893(5) Uani 1 1 d . . .
Cl2 Cl 0.46734(12) 0.70049(15) 0.46181(10) 0.0875(5) Uani 1 1 d . . .

loop_
_atom_site_aniso_label
_atom_site_aniso_U_11
_atom_site_aniso_U_22
_atom_site_aniso_U_33
_atom_site_aniso_U_23
_atom_site_aniso_U_13
_atom_site_aniso_U_12
Pt 0.01495(6) 0.01539(6) 0.02046(7) 0.00587(4) 0.00601(4) 0.00717(5)
P1 0.0183(4) 0.0184(4) 0.0221(4) 0.0076(3) 0.0070(3) 0.0074(3)
C111 0.0273(17) 0.0205(16) 0.0223(16) 0.0084(13) 0.0090(13) 0.0073(13)
C112 0.0335(19) 0.036(2) 0.0297(19) 0.0110(15) 0.0113(15) 0.0169(16)
C113 0.051(2) 0.045(2) 0.042(2) 0.0149(19) 0.028(2) 0.027(2)
C114 0.064(3) 0.043(2) 0.026(2) 0.0041(17) 0.0167(19) 0.021(2)
C115 0.047(2) 0.042(2) 0.0263(19) 0.0069(17) 0.0050(17) 0.0090(19)
C116 0.0300(19) 0.034(2) 0.0306(19) 0.0101(16) 0.0066(15) 0.0107(16)
C121 0.0188(15) 0.0179(15) 0.0297(17) 0.0065(13) 0.0077(13) 0.0082(13)
C122 0.0275(17) 0.0207(16) 0.0277(17) 0.0082(13) 0.0076(14) 0.0111(14)
C123 0.0306(19) 0.0234(17) 0.0315(19) 0.0036(14) -0.0015(15) 0.0127(15)
C124 0.0205(17) 0.0218(17) 0.049(2) 0.0023(16) 0.0013(16) 0.0086(14)
C125 0.0240(18) 0.0269(18) 0.048(2) 0.0105(16) 0.0158(16) 0.0075(15)
C126 0.0268(18) 0.0272(18) 0.0290(18) 0.0089(14) 0.0091(14) 0.0078(14)
C2 0.0254(17) 0.0229(16) 0.0273(17) 0.0130(14) 0.0079(14) 0.0117(14)
C3 0.0227(16) 0.0179(15) 0.0231(16) 0.0038(12) 0.0030(13) 0.0102(13)
C31 0.0211(16) 0.0156(15) 0.0327(18) 0.0100(13) 0.0083(14) 0.0076(13)
C32 0.0286(18) 0.0264(18) 0.036(2) 0.0057(15) 0.0075(15) 0.0143(15)
C33 0.035(2) 0.0283(19) 0.055(2) 0.0078(17) 0.0181(18) 0.0196(16)
C34 0.035(2) 0.040(2) 0.067(3) 0.018(2) 0.013(2) 0.0279(18)
C35 0.045(2) 0.058(3) 0.047(2) 0.013(2) -0.004(2) 0.033(2)
C36 0.041(2) 0.042(2) 0.036(2) 0.0049(17) 0.0042(17) 0.0279(18)
N4 0.0181(13) 0.0202(13) 0.0263(14) 0.0078(11) 0.0077(11) 0.0100(11)
N5 0.0160(13) 0.0179(13) 0.0251(14) 0.0040(11) 0.0049(11) 0.0067(10)
C6 0.0167(15) 0.0183(15) 0.0212(16) 0.0039(12) 0.0057(12) 0.0060(12)
C61 0.0187(15) 0.0177(15) 0.0205(15) 0.0019(12) 0.0063(12) 0.0049(12)
C62 0.0265(18) 0.0276(18) 0.037(2) 0.0110(15) 0.0136(15) 0.0134(15)
C63 0.0283(19) 0.034(2) 0.045(2) 0.0104(17) 0.0203(17) 0.0148(16)
C64 0.035(2) 0.032(2) 0.041(2) 0.0102(17) 0.0208(17) 0.0071(16)
C65 0.039(2) 0.0285(18) 0.0322(19) 0.0150(15) 0.0149(16) 0.0104(16)
C66 0.0252(17) 0.0253(17) 0.0294(18) 0.0084(14) 0.0087(14) 0.0108(14)
O6 0.0190(11) 0.0196(11) 0.0277(12) 0.0092(9) 0.0106(9) 0.0113(9)
P2 0.0153(4) 0.0162(4) 0.0199(4) 0.0045(3) 0.0052(3) 0.0074(3)
C211 0.0170(15) 0.0161(15) 0.0326(18) 0.0051(13) 0.0032(13) 0.0085(12)
C212 0.0263(17) 0.0219(17) 0.0347(19) 0.0040(14) 0.0033(15) 0.0106(14)
C213 0.033(2) 0.0255(18) 0.045(2) -0.0009(16) -0.0079(17) 0.0128(16)
C214 0.0207(18) 0.0233(18) 0.069(3) 0.0049(19) -0.0037(18) 0.0052(15)
C215 0.0232(18) 0.0298(19) 0.064(3) 0.0200(19) 0.0135(18) 0.0098(15)
C216 0.0196(16) 0.0259(17) 0.044(2) 0.0126(15) 0.0087(15) 0.0106(14)
C221 0.0210(16) 0.0178(15) 0.0247(16) 0.0045(13) 0.0088(13) 0.0067(13)
C222 0.0270(18) 0.0309(18) 0.0314(19) 0.0107(15) 0.0112(15) 0.0155(15)
C223 0.040(2) 0.033(2) 0.039(2) 0.0046(16) 0.0192(17) 0.0204(17)
C224 0.049(2) 0.0296(19) 0.0271(19) -0.0002(15) 0.0135(17) 0.0126(17)
C225 0.037(2) 0.0303(19) 0.0267(19) 0.0032(15) 0.0020(16) 0.0058(16)
C226 0.0238(17) 0.0250(17) 0.0267(17) 0.0071(14) 0.0065(14) 0.0075(14)
C7 0.0208(15) 0.0194(15) 0.0220(16) 0.0069(12) 0.0076(13) 0.0095(13)
C8 0.0232(16) 0.0185(15) 0.0223(16) 0.0083(13) 0.0105(13) 0.0091(13)
C81 0.0251(16) 0.0234(16) 0.0221(16) 0.0103(13) 0.0115(13) 0.0126(13)
C82 0.0279(18) 0.0260(17) 0.0343(19) 0.0108(15) 0.0096(15) 0.0122(15)
C83 0.0279(19) 0.041(2) 0.044(2) 0.0168(18) 0.0120(16) 0.0209(17)
C84 0.043(2) 0.042(2) 0.047(2) 0.0129(18) 0.0149(18) 0.0326(19)
C85 0.047(2) 0.0264(19) 0.054(3) 0.0074(18) 0.0101(19) 0.0224(18)
C86 0.0298(18) 0.0237(17) 0.0359(19) 0.0072(15) 0.0078(15) 0.0131(15)
N9 0.0232(14) 0.0200(13) 0.0305(15) 0.0073(11) 0.0092(12) 0.0111(11)
N10 0.0198(14) 0.0174(13) 0.0345(16) 0.0057(12) 0.0048(12) 0.0072(11)
C11 0.0216(16) 0.0243(18) 0.0306(18) 0.0018(14) 0.0045(14) 0.0083(14)
C12 0.0221(16) 0.0231(16) 0.0249(17) -0.0011(13) 0.0009(13) 0.0073(13)
C13 0.0271(18) 0.0334(19) 0.0267(18) 0.0042(15) 0.0044(14) 0.0101(15)
C14 0.041(2) 0.033(2) 0.031(2) 0.0087(16) 0.0001(16) 0.0168(17)
C15 0.036(2) 0.041(2) 0.040(2) 0.0026(18) -0.0005(17) 0.0249(18)
C16 0.0257(19) 0.046(2) 0.044(2) 0.0049(18) 0.0074(17) 0.0172(17)
C17 0.0245(18) 0.0293(18) 0.036(2) 0.0053(15) 0.0050(15) 0.0092(15)
O11 0.0257(13) 0.0228(13) 0.0664(19) 0.0067(12) 0.0037(13) 0.0063(11)
C1S 0.060(3) 0.063(3) 0.041(3) 0.001(2) 0.014(2) 0.003(2)
Cl1 0.1032(12) 0.0560(8) 0.0976(12) 0.0044(8) 0.0379(10) 0.0199(8)
Cl2 0.0537(8) 0.1200(13) 0.0660(9) 0.0227(9) 0.0106(7) 0.0098(8)

loop_
_atom_type_symbol
_atom_type_description
_atom_type_scat_dispersion_real
_atom_type_scat_dispersion_imag
_atom_type_scat_source
C C 0.0033 0.0016 'International Tables Vol C Tables 4.2.6.8 and 6.1.1.4'
H H 0.0000 0.0000 'International Tables Vol C Tables 4.2.6.8 and 6.1.1.4'
Cl Cl 0.1484 0.1585 'International Tables Vol C Tables 4.2.6.8 and 6.1.1.4'
N N 0.0061 0.0033 'International Tables Vol C Tables 4.2.6.8 and 6.1.1.4'
O O 0.0106 0.0060 'International Tables Vol C Tables 4.2.6.8 and 6.1.1.4'
P P 0.1023 0.0942 'International Tables Vol C Tables 4.2.6.8 and 6.1.1.4'
Pt Pt -1.7033 8.3905 'International Tables Vol C Tables 4.2.6.8 and 6.1.1.4'

loop_
_geom_angle_atom_site_label_1
_geom_angle_atom_site_label_2
_geom_angle_atom_site_label_3
_geom_angle
_geom_angle_site_symmetry_1
_geom_angle_site_symmetry_3
_geom_angle_publ_flag
N4 Pt O6 78.79(9) . . ?
N4 Pt P1 83.62(8) . . ?
O6 Pt P1 162.42(6) . . ?
N4 Pt P2 173.28(8) . . ?
O6 Pt P2 94.70(6) . . ?
P1 Pt P2 102.88(3) . . ?
C2 P1 C111 108.35(15) . . ?
C2 P1 C121 109.15(14) . . ?
C111 P1 C121 105.86(14) . . ?
C2 P1 Pt 100.21(11) . . ?
C111 P1 Pt 117.26(10) . . ?
C121 P1 Pt 115.58(11) . . ?
C112 C111 C116 119.6(3) . . ?
C112 C111 P1 122.2(3) . . ?
C116 C111 P1 117.9(2) . . ?
C111 C112 C113 119.6(3) . . ?
C111 C112 H112 120.2 . . ?
C113 C112 H112 120.2 . . ?
C114 C113 C112 120.0(4) . . ?
C114 C113 H113 120.0 . . ?
C112 C113 H113 120.0 . . ?
C115 C114 C113 121.0(4) . . ?
C115 C114 H114 119.5 . . ?
C113 C114 H114 119.5 . . ?
C114 C115 C116 119.5(4) . . ?
C114 C115 H115 120.2 . . ?
C116 C115 H115 120.2 . . ?
C115 C116 C111 120.2(3) . . ?
C115 C116 H116 119.9 . . ?
C111 C116 H116 119.9 . . ?
C122 C121 C126 119.2(3) . . ?
C122 C121 P1 119.7(2) . . ?
C126 C121 P1 121.1(2) . . ?
C123 C122 C121 120.5(3) . . ?
C123 C122 H122 119.7 . . ?
C121 C122 H122 119.7 . . ?
C124 C123 C122 119.7(3) . . ?
C124 C123 H123 120.1 . . ?
C122 C123 H123 120.1 . . ?
C125 C124 C123 120.0(3) . . ?
C125 C124 H124 120.0 . . ?
C123 C124 H124 120.0 . . ?
C124 C125 C126 120.6(3) . . ?
C124 C125 H125 119.7 . . ?
C126 C125 H125 119.7 . . ?
C125 C126 C121 119.9(3) . . ?
C125 C126 H126 120.1 . . ?
C121 C126 H126 120.1 . . ?
C3 C2 P1 115.9(2) . . ?
C3 C2 H2 122.0 . . ?
P1 C2 H2 122.0 . . ?
N4 C3 C2 118.0(3) . . ?
N4 C3 C31 120.9(3) . . ?
C2 C3 C31 121.2(3) . . ?
C36 C31 C32 119.3(3) . . ?
C36 C31 C3 119.1(3) . . ?
C32 C31 C3 121.6(3) . . ?
C33 C32 C31 120.0(3) . . ?
C33 C32 H32 120.0 . . ?
C31 C32 H32 120.0 . . ?
C34 C33 C32 120.4(4) . . ?
C34 C33 H33 119.8 . . ?
C32 C33 H33 119.8 . . ?
C33 C34 C35 120.2(3) . . ?
C33 C34 H34 119.9 . . ?
C35 C34 H34 119.9 . . ?
C34 C35 C36 119.8(4) . . ?
C34 C35 H35 120.1 . . ?
C36 C35 H35 120.1 . . ?
C31 C36 C35 120.2(4) . . ?
C31 C36 H36 119.9 . . ?
C35 C36 H36 119.9 . . ?
C3 N4 N5 121.3(2) . . ?
C3 N4 Pt 121.6(2) . . ?
N5 N4 Pt 116.57(18) . . ?
C6 N5 N4 111.0(2) . . ?
N5 C6 O6 124.3(3) . . ?
N5 C6 C61 119.9(3) . . ?
O6 C6 C61 115.9(3) . . ?
C62 C61 C66 118.4(3) . . ?
C62 C61 C6 120.8(3) . . ?
C66 C61 C6 120.8(3) . . ?
C63 C62 C61 120.3(3) . . ?
C63 C62 H62 119.8 . . ?
C61 C62 H62 119.8 . . ?
C64 C63 C62 120.7(3) . . ?
C64 C63 H63 119.7 . . ?
C62 C63 H63 119.7 . . ?
C63 C64 C65 119.8(3) . . ?
C63 C64 H64 120.1 . . ?
C65 C64 H64 120.1 . . ?
C66 C65 C64 119.9(3) . . ?
C66 C65 H65 120.0 . . ?
C64 C65 H65 120.0 . . ?
C65 C66 C61 120.8(3) . . ?
C65 C66 H66 119.6 . . ?
C61 C66 H66 119.6 . . ?
C6 O6 Pt 109.34(18) . . ?
C221 P2 C211 108.08(14) . . ?
C221 P2 C7 105.29(14) . . ?
C211 P2 C7 103.88(14) . . ?
C221 P2 Pt 115.22(10) . . ?
C211 P2 Pt 113.84(10) . . ?
C7 P2 Pt 109.61(10) . . ?
C216 C211 C212 119.1(3) . . ?
C216 C211 P2 122.3(3) . . ?
C212 C211 P2 118.1(2) . . ?
C213 C212 C211 120.2(3) . . ?
C213 C212 H212 119.9 . . ?
C211 C212 H212 119.9 . . ?
C214 C213 C212 119.9(4) . . ?
C214 C213 H213 120.0 . . ?
C212 C213 H213 120.0 . . ?
C215 C214 C213 120.3(3) . . ?
C215 C214 H214 119.9 . . ?
C213 C214 H214 119.9 . . ?
C214 C215 C216 120.2(4) . . ?
C214 C215 H215 119.9 . . ?
C216 C215 H215 119.9 . . ?
C215 C216 C211 120.2(3) . . ?
C215 C216 H216 119.9 . . ?
C211 C216 H216 119.9 . . ?
C222 C221 C226 118.7(3) . . ?
C222 C221 P2 122.9(2) . . ?
C226 C221 P2 118.4(2) . . ?
C223 C222 C221 120.3(3) . . ?
C223 C222 H222 119.9 . . ?
C221 C222 H222 119.9 . . ?
C224 C223 C222 120.4(3) . . ?
C224 C223 H223 119.8 . . ?
C222 C223 H223 119.8 . . ?
C223 C224 C225 120.0(3) . . ?
C223 C224 H224 120.0 . . ?
C225 C224 H224 120.0 . . ?
C224 C225 C226 120.2(3) . . ?
C224 C225 H225 119.9 . . ?
C226 C225 H225 119.9 . . ?
C225 C226 C221 120.4(3) . . ?
C225 C226 H226 119.8 . . ?
C221 C226 H226 119.8 . . ?
C8 C7 P2 116.0(2) . . ?
C8 C7 H7A 108.3 . . ?
P2 C7 H7A 108.3 . . ?
C8 C7 H7B 108.3 . . ?
P2 C7 H7B 108.3 . . ?
H7A C7 H7B 107.4 . . ?
N9 C8 C81 115.3(3) . . ?
N9 C8 C7 124.9(3) . . ?
C81 C8 C7 119.7(3) . . ?
C82 C81 C86 118.2(3) . . ?
C82 C81 C8 122.1(3) . . ?
C86 C81 C8 119.7(3) . . ?
C81 C82 C83 120.5(3) . . ?
C81 C82 H82 119.7 . . ?
C83 C82 H82 119.7 . . ?
C84 C83 C82 120.3(3) . . ?
C84 C83 H83 119.9 . . ?
C82 C83 H83 119.9 . . ?
C83 C84 C85 119.8(3) . . ?
C83 C84 H84 120.1 . . ?
C85 C84 H84 120.1 . . ?
C84 C85 C86 120.2(4) . . ?
C84 C85 H85 119.9 . . ?
C86 C85 H85 119.9 . . ?
C85 C86 C81 121.0(3) . . ?
C85 C86 H86 119.5 . . ?
C81 C86 H86 119.5 . . ?
C8 N9 N10 120.2(3) . . ?
N9 N10 C11 118.2(3) . . ?
N9 N10 H10 123(3) . . ?
C11 N10 H10 118(3) . . ?
O11 C11 N10 123.0(3) . . ?
O11 C11 C12 122.5(3) . . ?
N10 C11 C12 114.5(3) . . ?
C17 C12 C13 118.9(3) . . ?
C17 C12 C11 117.9(3) . . ?
C13 C12 C11 123.2(3) . . ?
C14 C13 C12 120.4(3) . . ?
C14 C13 H13 119.8 . . ?
C12 C13 H13 119.8 . . ?
C15 C14 C13 119.9(4) . . ?
C15 C14 H14 120.1 . . ?
C13 C14 H14 120.1 . . ?
C14 C15 C16 120.6(3) . . ?
C14 C15 H15 119.7 . . ?
C16 C15 H15 119.7 . . ?
C17 C16 C15 119.6(4) . . ?
C17 C16 H16 120.2 . . ?
C15 C16 H16 120.2 . . ?
C16 C17 C12 120.6(4) . . ?
C16 C17 H17 119.7 . . ?
C12 C17 H17 119.7 . . ?
Cl2 C1S Cl1 111.9(3) . . ?
Cl2 C1S H1S1 109.2 . . ?
Cl1 C1S H1S1 109.2 . . ?
Cl2 C1S H1S2 109.2 . . ?
Cl1 C1S H1S2 109.2 . . ?
H1S1 C1S H1S2 107.9 . . ?

loop_
_geom_bond_atom_site_label_1
_geom_bond_atom_site_label_2
_geom_bond_distance
_geom_bond_site_symmetry_2
_geom_bond_publ_flag
Pt N4 1.985(2) . ?
Pt O6 2.050(2) . ?
Pt P1 2.2332(8) . ?
Pt P2 2.2609(8) . ?
P1 C2 1.777(3) . ?
P1 C111 1.818(3) . ?
P1 C121 1.819(3) . ?
C111 C112 1.391(4) . ?
C111 C116 1.398(5) . ?
C112 C113 1.399(5) . ?
C112 H112 0.9500 . ?
C113 C114 1.379(6) . ?
C113 H113 0.9500 . ?
C114 C115 1.378(6) . ?
C114 H114 0.9500 . ?
C115 C116 1.393(5) . ?
C115 H115 0.9500 . ?
C116 H116 0.9500 . ?
C121 C122 1.393(4) . ?
C121 C126 1.399(4) . ?
C122 C123 1.391(4) . ?
C122 H122 0.9500 . ?
C123 C124 1.388(5) . ?
C123 H123 0.9500 . ?
C124 C125 1.381(5) . ?
C124 H124 0.9500 . ?
C125 C126 1.386(5) . ?
C125 H125 0.9500 . ?
C126 H126 0.9500 . ?
C2 C3 1.374(4) . ?
C2 H2 0.9500 . ?
C3 N4 1.365(4) . ?
C3 C31 1.489(4) . ?
C31 C36 1.389(5) . ?
C31 C32 1.395(5) . ?
C32 C33 1.385(5) . ?
C32 H32 0.9500 . ?
C33 C34 1.378(6) . ?
C33 H33 0.9500 . ?
C34 C35 1.380(6) . ?
C34 H34 0.9500 . ?
C35 C36 1.395(5) . ?
C35 H35 0.9500 . ?
C36 H36 0.9500 . ?
N4 N5 1.389(4) . ?
N5 C6 1.299(4) . ?
C6 O6 1.346(4) . ?
C6 C61 1.472(4) . ?
C61 C62 1.395(4) . ?
C61 C66 1.399(4) . ?
C62 C63 1.383(5) . ?
C62 H62 0.9500 . ?
C63 C64 1.379(5) . ?
C63 H63 0.9500 . ?
C64 C65 1.384(5) . ?
C64 H64 0.9500 . ?
C65 C66 1.383(5) . ?
C65 H65 0.9500 . ?
C66 H66 0.9500 . ?
P2 C221 1.814(3) . ?
P2 C211 1.820(3) . ?
P2 C7 1.872(3) . ?
C211 C216 1.391(4) . ?
C211 C212 1.394(4) . ?
C212 C213 1.392(5) . ?
C212 H212 0.9500 . ?
C213 C214 1.380(5) . ?
C213 H213 0.9500 . ?
C214 C215 1.375(5) . ?
C214 H214 0.9500 . ?
C215 C216 1.388(5) . ?
C215 H215 0.9500 . ?
C216 H216 0.9500 . ?
C221 C222 1.394(4) . ?
C221 C226 1.397(4) . ?
C222 C223 1.389(5) . ?
C222 H222 0.9500 . ?
C223 C224 1.377(5) . ?
C223 H223 0.9500 . ?
C224 C225 1.380(5) . ?
C224 H224 0.9500 . ?
C225 C226 1.386(5) . ?
C225 H225 0.9500 . ?
C226 H226 0.9500 . ?
C7 C8 1.509(4) . ?
C7 H7A 0.9900 . ?
C7 H7B 0.9900 . ?
C8 N9 1.287(4) . ?
C8 C81 1.492(4) . ?
C81 C82 1.390(5) . ?
C81 C86 1.399(5) . ?
C82 C83 1.397(5) . ?
C82 H82 0.9500 . ?
C83 C84 1.376(5) . ?
C83 H83 0.9500 . ?
C84 C85 1.381(6) . ?
C84 H84 0.9500 . ?
C85 C86 1.382(5) . ?
C85 H85 0.9500 . ?
C86 H86 0.9500 . ?
N9 N10 1.371(4) . ?
N10 C11 1.381(4) . ?
N10 H10 0.85(4) . ?
C11 O11 1.218(4) . ?
C11 C12 1.489(5) . ?
C12 C17 1.393(5) . ?
C12 C13 1.393(5) . ?
C13 C14 1.386(5) . ?
C13 H13 0.9500 . ?
C14 C15 1.371(6) . ?
C14 H14 0.9500 . ?
C15 C16 1.390(6) . ?
C15 H15 0.9500 . ?
C16 C17 1.377(5) . ?
C16 H16 0.9500 . ?
C17 H17 0.9500 . ?
C1S Cl2 1.749(6) . ?
C1S Cl1 1.755(5) . ?
C1S H1S1 0.9900 . ?
C1S H1S2 0.9900 . ?
